data_4308432
loop_
_publ_author_name
'Lin, Chia-Her'
'Wang, Sue-Lein'

_publ_section_title
;
 New Titanium and Nickel Gallophosphates with Layered Structures
;
_journal_coden_ASTM INOCAJ
_journal_issue 2
_journal_name_full 'Inorganic Chemistry'
_journal_page_first 251
_journal_page_last 257
_journal_paper_doi 10.1021/ic0494556
_journal_volume 44
_journal_year 2005
_chemical_formula_sum 'C12 H48 Ga5.48 N6 O46 P10 Ti2.52'
_chemical_formula_weight 1824.97
_space_group_IT_number 14
_symmetry_cell_setting monoclinic
_symmetry_space_group_name_Hall '-P 2ybc'
_symmetry_space_group_name_H-M 'P 1 21/c 1'
_atom_sites_solution_hydrogens geom
_atom_sites_solution_primary direct
_atom_sites_solution_secondary difmap
_audit_creation_method SHELXL-97
_cell_angle_alpha 90.00
_cell_angle_beta 96.737(2)
_cell_angle_gamma 90.00
_cell_formula_units_Z 2
_cell_length_a 25.692(2)
_cell_length_b 9.6552(8)
_cell_length_c 9.8418(8)
_cell_measurement_reflns_used 6801
_cell_measurement_temperature 294(2)
_cell_measurement_theta_max 28.1
_cell_measurement_theta_min 0.8
_cell_volume 2424.5(3)
_computing_cell_refinement 'Bruker SMART'
_computing_data_collection 'Bruker SMART'
_computing_data_reduction 'Bruker SHELXTL'
_computing_molecular_graphics 'Bruker SHELXTL'
_computing_publication_material 'Bruker SHELXTL'
_computing_structure_refinement 'SHELXL-97 (Sheldrick, 1997)'
_computing_structure_solution 'SHELXS-97 (Sheldrick, 1990)'
_diffrn_ambient_temperature 294(2)
_diffrn_measured_fraction_theta_full 0.919
_diffrn_measured_fraction_theta_max 0.919
_diffrn_measurement_device_type 'Bruker-AXS Smart-CCD diffractometer'
_diffrn_measurement_method '\w scans'
_diffrn_radiation_monochromator graphite
_diffrn_radiation_source 'fine-focus sealed tube'
_diffrn_radiation_type MoK\a
_diffrn_radiation_wavelength 0.71073
_diffrn_reflns_av_R_equivalents 0.0421
_diffrn_reflns_av_sigmaI/netI 0.0439
_diffrn_reflns_limit_h_max 34
_diffrn_reflns_limit_h_min -26
_diffrn_reflns_limit_k_max 12
_diffrn_reflns_limit_k_min -12
_diffrn_reflns_limit_l_max 13
_diffrn_reflns_limit_l_min -12
_diffrn_reflns_number 14110
_diffrn_reflns_theta_full 28.21
_diffrn_reflns_theta_max 28.21
_diffrn_reflns_theta_min 0.80
_exptl_absorpt_coefficient_mu 3.795
_exptl_absorpt_correction_type none
_exptl_crystal_colour pink
_exptl_crystal_density_diffrn 2.416
_exptl_crystal_density_meas ?
_exptl_crystal_density_method 'not measured'
_exptl_crystal_description lamellar
_exptl_crystal_F_000 1751
_exptl_crystal_size_max 0.25
_exptl_crystal_size_mid 0.25
_exptl_crystal_size_min 0.05
_refine_diff_density_max 1.041
_refine_diff_density_min -0.957
_refine_diff_density_rms 0.172
_refine_ls_extinction_method none
_refine_ls_goodness_of_fit_ref 1.095
_refine_ls_hydrogen_treatment mixed
_refine_ls_matrix_type full
_refine_ls_number_parameters 374
_refine_ls_number_reflns 5495
_refine_ls_number_restraints 4
_refine_ls_restrained_S_all 1.094
_refine_ls_R_factor_all 0.0525
_refine_ls_R_factor_gt 0.0399
_refine_ls_shift/su_max 0.002
_refine_ls_shift/su_mean 0.000
_refine_ls_structure_factor_coef Fsqd
_refine_ls_weighting_details 'calc w=1/[\s^2^(Fo^2^)+(0.0677P)^2^+0.1700P] where P=(Fo^2^+2Fc^2^)/3'
_refine_ls_weighting_scheme calc
_refine_ls_wR_factor_gt 0.1048
_refine_ls_wR_factor_ref 0.1136
_reflns_number_gt 4454
_reflns_number_total 5495
_reflns_threshold_expression >2sigma(I)
_cod_data_source_file ic0494556si20040428_063006.cif
_cod_data_source_block TGP-1
_cod_depositor_comments
;
The following automatic conversions were performed:
'_symmetry_cell_setting' value 'Monoclinic' changed to 'monoclinic'
according to '/home/saulius/struct/CIF-dictionaries/cif_core.dic'
dictionary named 'cif_core.dic' version 2.4.1 from 2010-06-29.

Automatic conversion script
Id: cif_fix_enum 1527 2010-12-29 10:47:43Z saulius 

The following automatic conversions were performed:

'_exptl_crystal_density_meas' value 'none' was changed to '?' - the
value is perceived as not measured.

Automatic conversion script
Id: cif_fix_values 3008 2015-01-20 13:52:24Z robertas 
;
_cod_database_code 4308432

loop_
_symmetry_equiv_pos_as_xyz
'x, y, z'
'-x, y+1/2, -z+1/2'
'-x, -y, -z'
'x, -y-1/2, z-1/2'

loop_
_atom_site_label
_atom_site_type_symbol
_atom_site_fract_x
_atom_site_fract_y
_atom_site_fract_z
_atom_site_U_iso_or_equiv
_atom_site_adp_type
_atom_site_occupancy
_atom_site_symmetry_multiplicity
_atom_site_calc_flag
_atom_site_refinement_flags
_atom_site_disorder_assembly
_atom_site_disorder_group
Ga1 Ga 0.368420(18) 0.64175(5) 0.48400(5) 0.01146(13) Uani 1 1 d . . .
Ga2 Ga 0.164638(19) 0.37120(5) 0.34074(5) 0.01271(13) Uani 1 1 d . . .
Ga3 Ga 0.47459(2) 0.13210(6) 0.77575(6) 0.0096(2) Uani 0.473(8) 1 d P . .
Ti3 Ti 0.47459(2) 0.13210(6) 0.77575(6) 0.0096(2) Uani 0.527(11) 1 d P . .
Ga4 Ga 0.17081(3) 0.72047(6) 0.09864(6) 0.0109(2) Uani 0.264(8) 1 d P . .
Ti4 Ti 0.17081(3) 0.72047(6) 0.09864(6) 0.0109(2) Uani 0.736(11) 1 d P . .
P1 P 0.18791(4) 0.38605(10) 0.03674(11) 0.0113(2) Uani 1 1 d . . .
P2 P 0.43898(4) 0.39367(11) 0.58688(11) 0.0107(2) Uani 1 1 d . . .
P3 P 0.09332(4) 0.87807(11) -0.16640(11) 0.0127(2) Uani 1 1 d . . .
P4 P 0.24399(4) 0.60918(11) 0.39480(11) 0.0112(2) Uani 1 1 d . . .
P5 P 0.41713(4) 0.83578(11) 0.70838(10) 0.0102(2) Uani 1 1 d . . .
O1 O 0.17834(12) 0.5384(3) 0.0001(3) 0.0154(6) Uani 1 1 d . . .
O2 O 0.15897(13) 0.3410(3) 0.1573(3) 0.0169(6) Uani 1 1 d . . .
O3 O 0.16271(13) 0.3013(3) -0.0884(3) 0.0183(7) Uani 1 1 d . . .
O4 O 0.24613(13) 0.3550(3) 0.0672(3) 0.0218(7) Uani 1 1 d . . .
O5 O 0.42960(12) 0.2771(3) 0.6868(3) 0.0148(6) Uani 1 1 d . . .
O6 O 0.48502(12) 0.4818(3) 0.6403(3) 0.0173(7) Uani 1 1 d . . .
O7 O 0.38735(12) 0.4828(3) 0.5753(3) 0.0178(7) Uani 1 1 d . . .
O8 O 0.44500(13) 0.3316(3) 0.4477(3) 0.0177(7) Uani 1 1 d . . .
O9 O 0.12214(13) 0.7808(3) -0.0609(3) 0.0208(7) Uani 1 1 d . . .
O10 O 0.11098(13) 0.8572(3) -0.3086(3) 0.0182(7) Uani 1 1 d . . .
O11 O 0.10724(13) 1.0313(3) -0.1225(3) 0.0208(7) Uani 1 1 d . . .
O12 O 0.03463(13) 0.8591(3) -0.1722(4) 0.0243(8) Uani 1 1 d . . .
O13 O 0.22115(13) 0.6678(3) 0.2591(3) 0.0199(7) Uani 1 1 d . . .
O14 O 0.23068(12) 0.6939(3) 0.5159(3) 0.0184(7) Uani 1 1 d . . .
O15 O 0.22581(12) 0.4561(3) 0.4082(3) 0.0191(7) Uani 1 1 d . . .
O16 O 0.30394(12) 0.6021(3) 0.3989(3) 0.0207(7) Uani 1 1 d . . .
O17 O 0.36862(12) 0.7860(3) 0.6084(3) 0.0141(6) Uani 1 1 d . . .
O18 O 0.46551(12) 0.7631(3) 0.6682(3) 0.0150(6) Uani 1 1 d . . .
O19 O 0.41872(11) 0.9927(3) 0.7006(3) 0.0160(6) Uani 1 1 d . . .
O20 O 0.40772(12) 0.7888(3) 0.8558(3) 0.0158(6) Uani 1 1 d . . .
O21 O 0.50841(13) 0.1052(3) 0.5927(3) 0.0222(7) Uani 1 1 d . . .
O22 O 0.15760(14) 0.9088(3) 0.2027(3) 0.0227(7) Uani 1 1 d . . .
O23 O 0.0673(2) 1.0638(7) 0.1258(5) 0.089(2) Uani 1 1 d . . .
N1 N 0.31818(15) 0.0083(4) 0.4555(4) 0.0197(8) Uani 1 1 d . . .
N2 N 0.30415(16) 0.1683(4) 0.2087(4) 0.0207(8) Uani 1 1 d . . .
N3 N 0.02021(17) 0.6385(4) -0.0058(4) 0.0231(9) Uani 1 1 d . . .
C1 C 0.2926(2) -0.0536(5) 0.3258(5) 0.0262(11) Uani 1 1 d . . .
C2 C 0.26658(19) 0.0582(5) 0.2369(5) 0.0235(10) Uani 1 1 d . . .
C3 C 0.35672(19) 0.1188(5) 0.4291(5) 0.0230(10) Uani 1 1 d . . .
C4 C 0.32931(19) 0.2316(5) 0.3398(5) 0.0220(10) Uani 1 1 d . . .
C5 C -0.0339(2) 0.6140(5) 0.0210(6) 0.0314(12) Uani 1 1 d . . .
C6 C 0.0394(2) 0.5245(6) -0.0883(6) 0.0307(12) Uani 1 1 d . . .
H1 H 0.2908 0.0469 0.5019 0.080 Uiso 1 1 d . . .
H2 H 0.3381 -0.0608 0.4975 0.080 Uiso 1 1 d . . .
H3 H 0.3289 0.1355 0.1600 0.080 Uiso 1 1 d . . .
H4 H 0.2880 0.2432 0.1591 0.080 Uiso 1 1 d . . .
H5 H 0.0252 0.7242 -0.0550 0.080 Uiso 1 1 d . . .
H6 H 0.0374 0.6736 0.0651 0.080 Uiso 1 1 d . . .
H7 H 0.2736 -0.1194 0.3608 0.080 Uiso 1 1 d . . .
H8 H 0.3201 -0.1012 0.2947 0.080 Uiso 1 1 d . . .
H9 H 0.2427 0.1053 0.2676 0.080 Uiso 1 1 d . . .
H10 H 0.2480 0.0272 0.1411 0.080 Uiso 1 1 d . . .
H11 H 0.3864 0.0773 0.3907 0.080 Uiso 1 1 d . . .
H12 H 0.3715 0.1711 0.5148 0.080 Uiso 1 1 d . . .
H13 H 0.2987 0.2655 0.3731 0.080 Uiso 1 1 d . . .
H14 H 0.3558 0.3016 0.3283 0.080 Uiso 1 1 d . . .
H15 H -0.0618 0.6343 -0.0291 0.080 Uiso 1 1 d . . .
H16 H -0.0426 0.6893 0.0818 0.080 Uiso 1 1 d . . .
H17 H 0.0081 0.5115 -0.1594 0.080 Uiso 1 1 d . . .
H18 H 0.0723 0.5423 -0.1122 0.080 Uiso 1 1 d . . .
H19 H 0.1089 1.1041 0.1577 0.080 Uiso 1 1 d . . .
H20 H 0.0544 0.9541 0.1131 0.080 Uiso 1 1 d . . .
H21 H 0.1281 0.9714 0.1889 0.080 Uiso 1 1 d . . .
H22 H 0.5365 0.1554 0.5882 0.080 Uiso 1 1 d . . .
H23 H 0.1672 0.9117 0.2936 0.080 Uiso 1 1 d . . .
H24 H 0.4776 0.1809 0.5552 0.080 Uiso 1 1 d . . .

loop_
_atom_site_aniso_label
_atom_site_aniso_U_11
_atom_site_aniso_U_22
_atom_site_aniso_U_33
_atom_site_aniso_U_23
_atom_site_aniso_U_13
_atom_site_aniso_U_12
Ga1 0.0136(2) 0.0129(2) 0.0079(2) 0.00023(17) 0.00172(17) 0.00035(18)
Ga2 0.0189(3) 0.0113(2) 0.0083(2) 0.00128(17) 0.00332(18) 0.00045(18)
Ga3 0.0119(3) 0.0100(3) 0.0068(3) 0.0015(2) 0.0003(2) 0.0003(2)
Ti3 0.0119(3) 0.0100(3) 0.0068(3) 0.0015(2) 0.0003(2) 0.0003(2)
Ga4 0.0151(4) 0.0118(4) 0.0056(3) 0.0019(2) 0.0003(2) -0.0010(2)
Ti4 0.0151(4) 0.0118(4) 0.0056(3) 0.0019(2) 0.0003(2) -0.0010(2)
P1 0.0162(6) 0.0110(5) 0.0069(5) 0.0001(4) 0.0022(4) 0.0008(4)
P2 0.0130(5) 0.0109(5) 0.0083(5) 0.0007(4) 0.0014(4) -0.0010(4)
P3 0.0152(6) 0.0141(5) 0.0086(5) 0.0018(4) 0.0005(4) -0.0011(4)
P4 0.0134(5) 0.0122(5) 0.0076(5) 0.0015(4) -0.0005(4) -0.0007(4)
P5 0.0141(5) 0.0110(5) 0.0055(5) -0.0006(4) 0.0011(4) 0.0010(4)
O1 0.0259(17) 0.0102(14) 0.0105(14) -0.0009(12) 0.0030(12) 0.0007(12)
O2 0.0244(17) 0.0211(16) 0.0059(14) 0.0007(12) 0.0044(12) -0.0037(13)
O3 0.0321(19) 0.0127(15) 0.0094(14) -0.0038(12) 0.0003(13) 0.0004(13)
O4 0.0190(17) 0.0235(17) 0.0227(18) 0.0062(14) 0.0024(14) 0.0053(14)
O5 0.0190(16) 0.0141(15) 0.0114(14) 0.0046(12) 0.0021(12) 0.0005(12)
O6 0.0205(17) 0.0178(15) 0.0128(15) -0.0015(12) -0.0015(12) -0.0066(13)
O7 0.0181(16) 0.0187(15) 0.0176(16) 0.0079(13) 0.0057(13) 0.0040(13)
O8 0.0247(17) 0.0203(16) 0.0091(14) -0.0053(12) 0.0063(13) -0.0081(13)
O9 0.0241(18) 0.0215(16) 0.0152(16) 0.0090(13) -0.0040(13) -0.0016(13)
O10 0.0242(17) 0.0226(16) 0.0076(14) -0.0016(12) 0.0010(12) 0.0029(13)
O11 0.0317(19) 0.0167(15) 0.0157(16) -0.0035(13) 0.0099(14) -0.0074(14)
O12 0.0159(17) 0.0257(18) 0.031(2) 0.0073(15) 0.0016(14) -0.0020(14)
O13 0.0220(17) 0.0256(17) 0.0109(15) 0.0071(13) -0.0031(13) -0.0002(14)
O14 0.0228(17) 0.0212(16) 0.0112(15) -0.0033(13) 0.0023(13) 0.0012(13)
O15 0.0234(18) 0.0152(15) 0.0175(16) -0.0002(12) -0.0024(13) -0.0046(13)
O16 0.0135(16) 0.0287(18) 0.0192(17) -0.0064(14) -0.0016(13) -0.0010(13)
O17 0.0162(15) 0.0162(15) 0.0095(14) -0.0034(11) -0.0009(12) -0.0004(12)
O18 0.0168(16) 0.0193(15) 0.0093(14) 0.0011(12) 0.0038(12) 0.0052(13)
O19 0.0183(16) 0.0126(14) 0.0159(15) -0.0008(12) -0.0032(12) 0.0009(12)
O20 0.0179(16) 0.0230(16) 0.0070(14) 0.0027(12) 0.0037(12) 0.0057(13)
O21 0.0278(19) 0.0215(16) 0.0187(17) -0.0054(13) 0.0083(14) -0.0031(14)
O22 0.0282(19) 0.0210(16) 0.0187(17) -0.0013(14) 0.0015(14) -0.0026(14)
O23 0.103(5) 0.123(5) 0.046(3) 0.027(3) 0.029(3) 0.068(4)
N1 0.024(2) 0.022(2) 0.0126(18) 0.0063(15) 0.0014(16) 0.0023(17)
N2 0.023(2) 0.027(2) 0.0135(19) 0.0057(16) 0.0040(16) 0.0065(17)
N3 0.025(2) 0.024(2) 0.020(2) 0.0028(16) 0.0003(17) -0.0090(17)
C1 0.037(3) 0.019(2) 0.022(2) -0.002(2) 0.000(2) -0.001(2)
C2 0.026(3) 0.028(3) 0.016(2) -0.0031(19) -0.0013(19) -0.001(2)
C3 0.019(2) 0.029(3) 0.019(2) 0.001(2) -0.0016(19) -0.004(2)
C4 0.023(3) 0.023(2) 0.021(2) 0.0014(19) 0.0032(19) -0.0031(19)
C5 0.019(3) 0.028(3) 0.047(3) -0.001(2) 0.002(2) -0.002(2)
C6 0.027(3) 0.036(3) 0.032(3) 0.001(2) 0.015(2) -0.010(2)

loop_
_atom_type_symbol
_atom_type_description
_atom_type_scat_dispersion_real
_atom_type_scat_dispersion_imag
_atom_type_scat_source
C C 0.0033 0.0016 'International Tables Vol C Tables 4.2.6.8 and 6.1.1.4'
H H 0.0000 0.0000 'International Tables Vol C Tables 4.2.6.8 and 6.1.1.4'
N N 0.0061 0.0033 'International Tables Vol C Tables 4.2.6.8 and 6.1.1.4'
O O 0.0106 0.0060 'International Tables Vol C Tables 4.2.6.8 and 6.1.1.4'
P P 0.1023 0.0942 'International Tables Vol C Tables 4.2.6.8 and 6.1.1.4'
Ti Ti 0.2776 0.4457 'International Tables Vol C Tables 4.2.6.8 and 6.1.1.4'
Ga Ga 0.2307 1.6083 'International Tables Vol C Tables 4.2.6.8 and 6.1.1.4'

loop_
_geom_angle_atom_site_label_1
_geom_angle_atom_site_label_2
_geom_angle_atom_site_label_3
_geom_angle
_geom_angle_site_symmetry_1
_geom_angle_site_symmetry_3
_geom_angle_publ_flag
O16 Ga1 O7 103.16(15) . . ?
O16 Ga1 O20 107.92(14) . 4_575 ?
O7 Ga1 O20 120.83(13) . 4_575 ?
O16 Ga1 O17 113.36(14) . . ?
O7 Ga1 O17 109.17(14) . . ?
O20 Ga1 O17 102.76(13) 4_575 . ?
O3 Ga2 O2 103.44(14) 4_566 . ?
O3 Ga2 O11 109.90(14) 4_566 4_576 ?
O2 Ga2 O11 107.92(14) . 4_576 ?
O3 Ga2 O15 109.53(14) 4_566 . ?
O2 Ga2 O15 113.48(14) . . ?
O11 Ga2 O15 112.20(14) 4_576 . ?
O6 Ga3 O5 176.28(13) 2_646 . ?
O6 Ga3 O8 90.46(12) 2_646 4_566 ?
O5 Ga3 O8 89.43(12) . 4_566 ?
O6 Ga3 O18 89.98(13) 2_646 2_646 ?
O5 Ga3 O18 93.74(12) . 2_646 ?
O8 Ga3 O18 90.72(13) 4_566 2_646 ?
O6 Ga3 O19 88.80(13) 2_646 1_545 ?
O5 Ga3 O19 87.51(12) . 1_545 ?
O8 Ga3 O19 95.92(13) 4_566 1_545 ?
O18 Ga3 O19 173.27(12) 2_646 1_545 ?
O6 Ga3 O21 91.06(13) 2_646 . ?
O5 Ga3 O21 89.26(12) . . ?
O8 Ga3 O21 176.53(13) 4_566 . ?
O18 Ga3 O21 86.17(12) 2_646 . ?
O19 Ga3 O21 87.24(12) 1_545 . ?
O9 Ga4 O13 177.54(13) . . ?
O9 Ga4 O14 90.00(13) . 4_575 ?
O13 Ga4 O14 88.24(13) . 4_575 ?
O9 Ga4 O10 91.40(13) . 4_576 ?
O13 Ga4 O10 90.25(13) . 4_576 ?
O14 Ga4 O10 176.47(13) 4_575 4_576 ?
O9 Ga4 O1 87.85(13) . . ?
O13 Ga4 O1 93.94(13) . . ?
O14 Ga4 O1 92.44(12) 4_575 . ?
O10 Ga4 O1 90.85(12) 4_576 . ?
O9 Ga4 O22 90.50(13) . . ?
O13 Ga4 O22 87.81(13) . . ?
O14 Ga4 O22 90.93(13) 4_575 . ?
O10 Ga4 O22 85.82(12) 4_576 . ?
O1 Ga4 O22 176.25(13) . . ?
O4 P1 O1 111.32(18) . . ?
O4 P1 O2 110.26(19) . . ?
O1 P1 O2 112.11(17) . . ?
O4 P1 O3 111.16(18) . . ?
O1 P1 O3 106.20(17) . . ?
O2 P1 O3 105.58(17) . . ?
O6 P2 O8 112.31(18) . . ?
O6 P2 O5 111.62(17) . . ?
O8 P2 O5 109.23(17) . . ?
O6 P2 O7 109.77(18) . . ?
O8 P2 O7 108.93(18) . . ?
O5 P2 O7 104.67(16) . . ?
O12 P3 O9 110.67(18) . . ?
O12 P3 O10 110.4(2) . . ?
O9 P3 O10 111.59(18) . . ?
O12 P3 O11 108.57(19) . . ?
O9 P3 O11 108.42(18) . . ?
O10 P3 O11 107.00(17) . . ?
O13 P4 O14 113.20(18) . . ?
O13 P4 O16 108.99(19) . . ?
O14 P4 O16 108.70(18) . . ?
O13 P4 O15 110.01(18) . . ?
O14 P4 O15 110.29(18) . . ?
O16 P4 O15 105.32(18) . . ?
O19 P5 O18 114.83(17) . . ?
O19 P5 O20 110.11(17) . . ?
O18 P5 O20 109.11(16) . . ?
O19 P5 O17 107.34(17) . . ?
O18 P5 O17 108.01(17) . . ?
O20 P5 O17 107.14(17) . . ?
P1 O1 Ga4 138.03(18) . . ?
P1 O2 Ga2 137.1(2) . . ?
P1 O3 Ga2 139.6(2) . 4_565 ?
P2 O5 Ga3 133.16(18) . . ?
P2 O6 Ti3 161.1(2) . 2_656 ?
P2 O6 Ga3 161.1(2) . 2_656 ?
Ti3 O6 Ga3 0.00(5) 2_656 2_656 ?
P2 O7 Ga1 132.25(18) . . ?
P2 O8 Ti3 142.77(19) . 4_565 ?
P2 O8 Ga3 142.77(19) . 4_565 ?
Ti3 O8 Ga3 0.00(3) 4_565 4_565 ?
P3 O9 Ga4 158.9(2) . . ?
P3 O10 Ti4 141.5(2) . 4_575 ?
P3 O10 Ga4 141.5(2) . 4_575 ?
Ti4 O10 Ga4 0.00(3) 4_575 4_575 ?
P3 O11 Ga2 126.60(19) . 4_575 ?
P4 O13 Ga4 162.1(2) . . ?
P4 O14 Ti4 142.8(2) . 4_576 ?
P4 O14 Ga4 142.8(2) . 4_576 ?
Ti4 O14 Ga4 0.00(2) 4_576 4_576 ?
P4 O15 Ga2 130.4(2) . . ?
P4 O16 Ga1 149.7(2) . . ?
P5 O17 Ga1 125.76(18) . . ?
P5 O18 Ti3 147.04(18) . 2_656 ?
P5 O18 Ga3 147.04(18) . 2_656 ?
Ti3 O18 Ga3 0.00(4) 2_656 2_656 ?
P5 O19 Ti3 131.43(18) . 1_565 ?
P5 O19 Ga3 131.43(18) . 1_565 ?
Ti3 O19 Ga3 0.00(5) 1_565 1_565 ?
P5 O20 Ga1 133.59(19) . 4_576 ?
Ga3 O21 H22 113.6 . . ?
Ga3 O21 H24 81.6 . . ?
H22 O21 H24 100.3 . . ?
Ga4 O22 H21 129.2 . . ?
Ga4 O22 H23 117.6 . . ?
H21 O22 H23 103.9 . . ?
H19 O23 H20 127.7 . . ?
C1 N1 C3 111.8(4) . . ?
C1 N1 H1 106.9 . . ?
C3 N1 H1 110.0 . . ?
C1 N1 H2 105.3 . . ?
C3 N1 H2 104.6 . . ?
H1 N1 H2 118.3 . . ?
C2 N2 C4 110.8(3) . . ?
C2 N2 H3 111.3 . . ?
C4 N2 H3 110.0 . . ?
C2 N2 H4 113.0 . . ?
C4 N2 H4 104.6 . . ?
H3 N2 H4 106.9 . . ?
C5 N3 C6 111.2(4) . . ?
C5 N3 H5 114.2 . . ?
C6 N3 H5 106.6 . . ?
C5 N3 H6 109.2 . . ?
C6 N3 H6 124.7 . . ?
H5 N3 H6 89.1 . . ?
N1 C1 C2 109.4(4) . . ?
N1 C1 H7 99.2 . . ?
C2 C1 H7 120.7 . . ?
N1 C1 H8 101.9 . . ?
C2 C1 H8 118.1 . . ?
H7 C1 H8 104.3 . . ?
N2 C2 C1 111.7(4) . . ?
N2 C2 H9 101.3 . . ?
C1 C2 H9 118.1 . . ?
N2 C2 H10 105.9 . . ?
C1 C2 H10 116.4 . . ?
H9 C2 H10 101.6 . . ?
N1 C3 C4 109.9(4) . . ?
N1 C3 H11 109.7 . . ?
C4 C3 H11 113.6 . . ?
N1 C3 H12 113.5 . . ?
C4 C3 H12 103.1 . . ?
H11 C3 H12 107.0 . . ?
N2 C4 C3 109.2(4) . . ?
N2 C4 H13 98.4 . . ?
C3 C4 H13 113.3 . . ?
N2 C4 H14 114.7 . . ?
C3 C4 H14 106.4 . . ?
H13 C4 H14 114.9 . . ?
N3 C5 C6 111.3(4) . 3_565 ?
N3 C5 H15 128.0 . . ?
C6 C5 H15 110.2 3_565 . ?
N3 C5 H16 106.2 . . ?
C6 C5 H16 110.4 3_565 . ?
H15 C5 H16 86.8 . . ?
N3 C6 C5 111.3(4) . 3_565 ?
N3 C6 H17 100.6 . . ?
C5 C6 H17 94.9 3_565 . ?
N3 C6 H18 112.0 . . ?
C5 C6 H18 114.5 3_565 . ?
H17 C6 H18 121.8 . . ?

loop_
_geom_bond_atom_site_label_1
_geom_bond_atom_site_label_2
_geom_bond_distance
_geom_bond_site_symmetry_2
_geom_bond_publ_flag
Ga1 O16 1.808(3) . ?
Ga1 O7 1.816(3) . ?
Ga1 O20 1.833(3) 4_575 ?
Ga1 O17 1.854(3) . ?
Ga2 O3 1.809(3) 4_566 ?
Ga2 O2 1.818(3) . ?
Ga2 O11 1.821(3) 4_576 ?
Ga2 O15 1.827(3) . ?
Ga3 O6 1.914(3) 2_646 ?
Ga3 O5 1.956(3) . ?
Ga3 O8 1.967(3) 4_566 ?
Ga3 O18 2.018(3) 2_646 ?
Ga3 O19 2.042(3) 1_545 ?
Ga3 O21 2.106(3) . ?
Ga4 O9 1.977(3) . ?
Ga4 O13 1.987(3) . ?
Ga4 O14 2.001(3) 4_575 ?
Ga4 O10 2.022(3) 4_576 ?
Ga4 O1 2.028(3) . ?
Ga4 O22 2.134(3) . ?
P1 O4 1.521(3) . ?
P1 O1 1.528(3) . ?
P1 O2 1.535(3) . ?
P1 O3 1.555(3) . ?
P2 O6 1.501(3) . ?
P2 O8 1.519(3) . ?
P2 O5 1.532(3) . ?
P2 O7 1.574(3) . ?
P3 O12 1.513(3) . ?
P3 O9 1.526(3) . ?
P3 O10 1.534(3) . ?
P3 O11 1.570(3) . ?
P4 O13 1.505(3) . ?
P4 O14 1.518(3) . ?
P4 O16 1.537(3) . ?
P4 O15 1.560(3) . ?
P5 O19 1.517(3) . ?
P5 O18 1.520(3) . ?
P5 O20 1.566(3) . ?
P5 O17 1.570(3) . ?
O3 Ga2 1.809(3) 4_565 ?
O6 Ti3 1.914(3) 2_656 ?
O6 Ga3 1.914(3) 2_656 ?
O8 Ti3 1.967(3) 4_565 ?
O8 Ga3 1.967(3) 4_565 ?
O10 Ti4 2.022(3) 4_575 ?
O10 Ga4 2.022(3) 4_575 ?
O11 Ga2 1.821(3) 4_575 ?
O14 Ti4 2.001(3) 4_576 ?
O14 Ga4 2.001(3) 4_576 ?
O18 Ti3 2.018(3) 2_656 ?
O18 Ga3 2.018(3) 2_656 ?
O19 Ti3 2.042(3) 1_565 ?
O19 Ga3 2.042(3) 1_565 ?
O20 Ga1 1.833(3) 4_576 ?
O21 H22 0.8748 . ?
O21 H24 1.1086 . ?
O22 H21 0.9662 . ?
O22 H23 0.9000 . ?
O23 H19 1.1453 . ?
O23 H20 1.1123 . ?
N1 C1 1.490(6) . ?
N1 C3 1.499(6) . ?
N1 H1 0.9582 . ?
N1 H2 0.9100 . ?
N2 C2 1.484(6) . ?
N2 C4 1.503(6) . ?
N2 H3 0.8979 . ?
N2 H4 0.9409 . ?
N3 C5 1.464(6) . ?
N3 C6 1.485(7) . ?
N3 H5 0.9743 . ?
N3 H6 0.8512 . ?
C1 C2 1.497(7) . ?
C1 H7 0.8945 . ?
C1 H8 0.9241 . ?
C2 H9 0.8474 . ?
C2 H10 1.0491 . ?
C3 C4 1.519(7) . ?
C3 H11 0.9760 . ?
C3 H12 1.0176 . ?
C4 H13 0.9453 . ?
C4 H14 0.9753 . ?
C5 C6 1.506(7) 3_565 ?
C5 H15 0.8449 . ?
C5 H16 0.9841 . ?
C6 C5 1.506(7) 3_565 ?
C6 H17 1.0096 . ?
C6 H18 0.9204 . ?
